data_2210799
loop_
_publ_author_name
'Liepa, Andris J.'
'Jahangiri, Saba'
'Fallon, Gary D.'
'Forsyth, Craig M.'
'Warden, Andrew C.'

_publ_section_title
;
 7-(Piperidin-1-yl)-2-propyl-4-oxa-5-thia-1,6,7a-triazaindene
 5,5-dioxide, a derivative of a new ring system
;
_journal_coeditor_code TK2075
_journal_issue 10
_journal_name_full 'Acta Crystallographica Section E'
_journal_page_first o4470
_journal_page_last o4472
_journal_paper_doi 10.1107/S1600536806033757
_journal_volume 62
_journal_year 2006
_chemical_formula_iupac 'C12 H18 N4 O3 S'
_chemical_formula_moiety 'C12 H18 N4 O3 S'
_chemical_formula_sum 'C12 H18 N4 O3 S'
_chemical_formula_weight 298.36
_chemical_name_systematic
;
7-(Piperidin-1-yl)-2-propyl-4-oxa-5-thia-1,6,7a-triazaindene 5,5-dioxide
;
_space_group_IT_number 2
_symmetry_cell_setting triclinic
_symmetry_space_group_name_Hall '-P 1'
_symmetry_space_group_name_H-M 'P -1'
_atom_sites_solution_hydrogens geom
_atom_sites_solution_primary direct
_atom_sites_solution_secondary difmap
_cell_angle_alpha 82.8200(10)
_cell_angle_beta 69.5710(10)
_cell_angle_gamma 68.1840(10)
_cell_formula_units_Z 4
_cell_length_a 9.68340(10)
_cell_length_b 11.9792(2)
_cell_length_c 13.5579(2)
_cell_measurement_reflns_used 18009
_cell_measurement_temperature 123(2)
_cell_measurement_theta_max 28.3
_cell_measurement_theta_min 1.6
_cell_volume 1368.22(4)
_computing_cell_refinement 'SCALEPACK (Otwinowski & Minor, 1997)'
_computing_data_collection 'COLLECT (Nonius, 2000)'
_computing_data_reduction 'SCALEPACK and DENZO (Otwinowski & Minor, 1997)'
_computing_molecular_graphics 'ORTEP-3 for Windows (Farrugia, 1997)'
_computing_publication_material 'WinGX (Farrugia, 1999)'
_computing_structure_refinement 'SHELXL97 (Sheldrick, 1997)'
_computing_structure_solution 'SHELXS97 (Sheldrick, 1997)'
_diffrn_ambient_temperature 123(2)
_diffrn_detector_area_resol_mean 9
_diffrn_measured_fraction_theta_full 0.997
_diffrn_measured_fraction_theta_max 0.983
_diffrn_measurement_device '95mm CCD camera on \k-goniostat'
_diffrn_measurement_device_type 'Nonius KappaCCD area-detector'
_diffrn_measurement_method 'CCD rotation images, thick slices'
_diffrn_radiation_monochromator 'horizonally mounted graphite crystal'
_diffrn_radiation_type MoK\a
_diffrn_radiation_wavelength 0.71073
_diffrn_reflns_av_R_equivalents 0.045
_diffrn_reflns_av_sigmaI/netI 0.075
_diffrn_reflns_limit_h_max 12
_diffrn_reflns_limit_h_min -12
_diffrn_reflns_limit_k_max 15
_diffrn_reflns_limit_k_min -15
_diffrn_reflns_limit_l_max 17
_diffrn_reflns_limit_l_min -18
_diffrn_reflns_number 18184
_diffrn_reflns_theta_full 27.5
_diffrn_reflns_theta_max 28.3
_diffrn_reflns_theta_min 2.4
_diffrn_standards_number 0
_exptl_absorpt_coefficient_mu 0.251
_exptl_absorpt_correction_type none
_exptl_crystal_colour colourless
_exptl_crystal_density_diffrn 1.448
_exptl_crystal_density_method 'not measured'
_exptl_crystal_description prismatic
_exptl_crystal_F_000 632
_exptl_crystal_size_max 0.25
_exptl_crystal_size_mid 0.20
_exptl_crystal_size_min 0.18
_refine_diff_density_max 0.29
_refine_diff_density_min -0.44
_refine_ls_extinction_method none
_refine_ls_goodness_of_fit_ref 1.00
_refine_ls_hydrogen_treatment constr
_refine_ls_matrix_type full
_refine_ls_number_parameters 363
_refine_ls_number_reflns 6665
_refine_ls_number_restraints 0
_refine_ls_restrained_S_all 1.00
_refine_ls_R_factor_all 0.085
_refine_ls_R_factor_gt 0.042
_refine_ls_shift/su_max 0.001
_refine_ls_shift/su_mean 0.000
_refine_ls_structure_factor_coef Fsqd
_refine_ls_weighting_details 'calc w = 1/[\s^2^(Fo^2^)+(0.0483P)^2^] where P=(Fo^2^+2Fc^2^)/3'
_refine_ls_weighting_scheme calc
_refine_ls_wR_factor_gt 0.090
_refine_ls_wR_factor_ref 0.102
_reflns_number_gt 4307
_reflns_number_total 6665
_reflns_threshold_expression I>2\s(I)
_cod_data_source_file tk2075.cif
_cod_data_source_block III
_cod_database_code 2210799
_cod_database_fobs_code 2210799

loop_
_symmetry_equiv_pos_as_xyz
'x, y, z'
'-x, -y, -z'

loop_
_atom_site_type_symbol
_atom_site_label
_atom_site_fract_x
_atom_site_fract_y
_atom_site_fract_z
_atom_site_U_iso_or_equiv
_atom_site_adp_type
_atom_site_calc_flag
_atom_site_refinement_flags
_atom_site_occupancy
C C1 0.17850(19) 0.57720(14) 0.36605(13) 0.0178(4) Uani d . 1
C C2 0.1986(2) 0.48629(15) 0.30769(13) 0.0199(4) Uani d . 1
H H2 0.1994 0.4078 0.3303 0.024 Uiso calc R 1
C C3 0.2185(2) 0.53391(14) 0.20444(13) 0.0178(4) Uani d . 1
C C4 0.2367(2) 0.47276(15) 0.10813(14) 0.0241(4) Uani d . 1
H H4A 0.2848 0.5139 0.0450 0.029 Uiso calc R 1
H H4B 0.1309 0.4819 0.1080 0.029 Uiso calc R 1
C C5 0.3370(2) 0.33948(16) 0.10005(15) 0.0293(5) Uani d . 1
H H5A 0.2935 0.2993 0.1655 0.035 Uiso calc R 1
H H5B 0.3293 0.3037 0.0410 0.035 Uiso calc R 1
C C6 0.5076(2) 0.31467(19) 0.08303(17) 0.0405(5) Uani d . 1
H H6A 0.5171 0.3448 0.1435 0.061 Uiso calc R 1
H H6B 0.5514 0.3552 0.0190 0.061 Uiso calc R 1
H H6C 0.5657 0.2278 0.0755 0.061 Uiso calc R 1
C C7 0.17194(19) 0.78497(14) 0.33884(13) 0.0155(4) Uani d . 1
C C8 0.1781(2) 0.98772(14) 0.31655(13) 0.0204(4) Uani d . 1
H H8A 0.1113 0.9937 0.3915 0.024 Uiso calc R 1
H H8B 0.1184 1.0508 0.2772 0.024 Uiso calc R 1
C C9 0.3284(2) 1.00774(16) 0.30660(14) 0.0229(4) Uani d . 1
H H9A 0.3844 0.9481 0.3500 0.028 Uiso calc R 1
H H9B 0.3019 1.0890 0.3331 0.028 Uiso calc R 1
C C10 0.4350(2) 0.99546(15) 0.19238(13) 0.0216(4) Uani d . 1
H H10A 0.5360 1.0020 0.1878 0.026 Uiso calc R 1
H H10B 0.3844 1.0613 0.1505 0.026 Uiso calc R 1
C C11 0.4661(2) 0.87439(15) 0.14774(14) 0.0234(4) Uani d . 1
H H11A 0.5272 0.8710 0.0718 0.028 Uiso calc R 1
H H11B 0.5308 0.8095 0.1830 0.028 Uiso calc R 1
C C12 0.3153(2) 0.85237(15) 0.16207(13) 0.0206(4) Uani d . 1
H H12A 0.2571 0.9098 0.1187 0.025 Uiso calc R 1
H H12B 0.3415 0.7699 0.1383 0.025 Uiso calc R 1
C C13 0.07253(19) 0.11250(14) 0.85739(13) 0.0163(4) Uani d . 1
C C14 0.1051(2) 0.02139(15) 0.79455(13) 0.0186(4) Uani d . 1
H H14 0.0685 -0.0443 0.8117 0.022 Uiso calc R 1
C C15 0.2066(2) 0.04572(14) 0.69668(13) 0.0180(4) Uani d . 1
C C16 0.2706(2) -0.02444(15) 0.59642(13) 0.0222(4) Uani d . 1
H H16A 0.3594 -0.0021 0.5474 0.027 Uiso calc R 1
H H16B 0.1875 -0.0012 0.5634 0.027 Uiso calc R 1
C C17 0.3274(2) -0.16004(15) 0.61085(14) 0.0242(4) Uani d . 1
H H17A 0.2424 -0.1820 0.6654 0.029 Uiso calc R 1
H H17B 0.3498 -0.1992 0.5441 0.029 Uiso calc R 1
C C18 0.4734(2) -0.20726(17) 0.64273(18) 0.0381(5) Uani d . 1
H H18A 0.5596 -0.1892 0.5875 0.057 Uiso calc R 1
H H18B 0.5034 -0.2945 0.6526 0.057 Uiso calc R 1
H H18C 0.4522 -0.1687 0.7087 0.057 Uiso calc R 1
C C19 0.13916(19) 0.29273(14) 0.84172(13) 0.0151(4) Uani d . 1
C C20 0.2128(2) 0.38914(15) 0.66457(13) 0.0199(4) Uani d . 1
H H20A 0.1380 0.4663 0.6494 0.024 Uiso calc R 1
H H20B 0.1969 0.3230 0.6382 0.024 Uiso calc R 1
C C21 0.3797(2) 0.38526(15) 0.60995(14) 0.0253(4) Uani d . 1
H H21A 0.3992 0.3957 0.5333 0.030 Uiso calc R 1
H H21B 0.4542 0.3059 0.6215 0.030 Uiso calc R 1
C C22 0.4078(2) 0.48402(16) 0.65205(15) 0.0279(5) Uani d . 1
H H22A 0.3450 0.5633 0.6308 0.033 Uiso calc R 1
H H22B 0.5204 0.4748 0.6208 0.033 Uiso calc R 1
C C23 0.3625(2) 0.47952(16) 0.77182(15) 0.0294(5) Uani d . 1
H H23A 0.4380 0.4068 0.7924 0.035 Uiso calc R 1
H H23B 0.3692 0.5507 0.7973 0.035 Uiso calc R 1
C C24 0.1969(2) 0.47732(15) 0.82328(14) 0.0245(4) Uani d . 1
H H24A 0.1740 0.4673 0.9003 0.029 Uiso calc R 1
H H24B 0.1196 0.5543 0.8103 0.029 Uiso calc R 1
N N1 0.11644(17) 0.80440(12) 0.44248(10) 0.0185(3) Uani d . 1
N N2 0.18862(16) 0.67496(11) 0.30195(10) 0.0157(3) Uani d . 1
N N3 0.21167(17) 0.64692(12) 0.19956(11) 0.0179(3) Uani d . 1
N N4 0.21523(16) 0.86757(12) 0.27451(10) 0.0171(3) Uani d . 1
N N5 0.07921(17) 0.31059(12) 0.94519(11) 0.0198(3) Uani d . 1
N N6 0.14981(16) 0.18861(11) 0.80067(10) 0.0150(3) Uani d . 1
N N7 0.23691(16) 0.14388(12) 0.69911(10) 0.0170(3) Uani d . 1
N N8 0.18317(17) 0.37674(12) 0.77919(10) 0.0174(3) Uani d . 1
O O1 -0.11454(14) 0.73368(10) 0.51039(9) 0.0227(3) Uani d . 1
O O2 0.04558(15) 0.71855(11) 0.62010(9) 0.0256(3) Uani d . 1
O O3 0.15326(14) 0.58445(10) 0.47088(9) 0.0210(3) Uani d . 1
O O4 -0.07925(17) 0.25077(11) 1.11407(9) 0.0337(4) Uani d . 1
O O5 0.18914(16) 0.11424(11) 1.03030(10) 0.0305(3) Uani d . 1
O O6 -0.02125(14) 0.13982(10) 0.95931(9) 0.0203(3) Uani d . 1
S S2 0.04843(6) 0.20434(4) 1.02092(3) 0.02129(12) Uani d . 1
S S1 0.03367(5) 0.71953(4) 0.51880(3) 0.01814(12) Uani d . 1

loop_
_atom_site_aniso_label
_atom_site_aniso_U_11
_atom_site_aniso_U_22
_atom_site_aniso_U_33
_atom_site_aniso_U_12
_atom_site_aniso_U_13
_atom_site_aniso_U_23
C1 0.0157(9) 0.0168(8) 0.0170(9) -0.0045(7) -0.0033(7) 0.0033(7)
C2 0.0194(9) 0.0144(8) 0.0238(10) -0.0059(7) -0.0048(8) 0.0000(7)
C3 0.0160(9) 0.0160(8) 0.0212(9) -0.0050(7) -0.0055(7) -0.0025(7)
C4 0.0300(11) 0.0203(9) 0.0257(10) -0.0102(8) -0.0106(9) -0.0046(8)
C5 0.0340(12) 0.0241(10) 0.0299(11) -0.0110(9) -0.0073(9) -0.0078(8)
C6 0.0324(13) 0.0457(13) 0.0397(13) -0.0051(10) -0.0093(10) -0.0219(10)
C7 0.0150(9) 0.0149(8) 0.0180(9) -0.0054(7) -0.0061(7) -0.0023(7)
C8 0.0246(10) 0.0144(8) 0.0199(9) -0.0076(7) -0.0024(8) -0.0043(7)
C9 0.0283(11) 0.0219(9) 0.0239(10) -0.0127(8) -0.0099(8) -0.0025(8)
C10 0.0225(10) 0.0204(9) 0.0243(10) -0.0099(8) -0.0076(8) -0.0005(8)
C11 0.0244(10) 0.0187(9) 0.0231(10) -0.0075(8) -0.0026(8) -0.0017(8)
C12 0.0284(11) 0.0198(9) 0.0131(9) -0.0110(8) -0.0028(8) -0.0016(7)
C13 0.0168(9) 0.0177(8) 0.0156(9) -0.0084(7) -0.0053(7) 0.0025(7)
C14 0.0229(10) 0.0175(8) 0.0172(9) -0.0108(7) -0.0048(8) 0.0007(7)
C15 0.0202(9) 0.0139(8) 0.0197(9) -0.0043(7) -0.0086(8) 0.0013(7)
C16 0.0283(11) 0.0223(9) 0.0156(9) -0.0088(8) -0.0057(8) -0.0037(7)
C17 0.0250(11) 0.0226(9) 0.0250(10) -0.0083(8) -0.0057(8) -0.0077(8)
C18 0.0372(13) 0.0276(11) 0.0517(14) -0.0034(9) -0.0224(11) -0.0099(10)
C19 0.0155(9) 0.0127(8) 0.0177(9) -0.0048(7) -0.0065(7) 0.0000(7)
C20 0.0295(11) 0.0158(8) 0.0169(9) -0.0095(8) -0.0103(8) 0.0043(7)
C21 0.0265(11) 0.0216(9) 0.0203(10) -0.0068(8) -0.0024(8) 0.0051(8)
C22 0.0201(10) 0.0271(10) 0.0359(12) -0.0129(8) -0.0075(9) 0.0119(9)
C23 0.0392(12) 0.0239(10) 0.0390(12) -0.0200(9) -0.0224(10) 0.0086(9)
C24 0.0381(12) 0.0188(9) 0.0203(10) -0.0161(8) -0.0071(9) -0.0008(8)
N1 0.0228(8) 0.0198(7) 0.0133(7) -0.0097(6) -0.0040(6) -0.0004(6)
N2 0.0199(8) 0.0133(7) 0.0133(7) -0.0063(6) -0.0048(6) 0.0012(6)
N3 0.0225(8) 0.0174(7) 0.0148(7) -0.0074(6) -0.0063(6) -0.0024(6)
N4 0.0206(8) 0.0143(7) 0.0153(7) -0.0069(6) -0.0032(6) -0.0017(6)
N5 0.0302(9) 0.0160(7) 0.0145(7) -0.0110(6) -0.0060(7) 0.0009(6)
N6 0.0176(8) 0.0131(7) 0.0136(7) -0.0067(6) -0.0032(6) 0.0001(6)
N7 0.0203(8) 0.0164(7) 0.0124(7) -0.0052(6) -0.0040(6) -0.0018(6)
N8 0.0238(8) 0.0153(7) 0.0146(7) -0.0101(6) -0.0051(6) 0.0017(6)
O1 0.0181(7) 0.0255(7) 0.0225(7) -0.0080(5) -0.0038(5) -0.0001(5)
O2 0.0328(8) 0.0299(7) 0.0136(6) -0.0116(6) -0.0070(6) 0.0016(5)
O3 0.0251(7) 0.0166(6) 0.0153(6) -0.0029(5) -0.0054(5) 0.0024(5)
O4 0.0523(9) 0.0265(7) 0.0169(7) -0.0215(7) 0.0046(6) -0.0045(6)
O5 0.0422(9) 0.0255(7) 0.0300(7) -0.0136(6) -0.0213(7) 0.0111(6)
O6 0.0248(7) 0.0208(6) 0.0148(6) -0.0124(5) -0.0008(5) -0.0016(5)
S2 0.0339(3) 0.0179(2) 0.0140(2) -0.0135(2) -0.0059(2) 0.00145(18)
S1 0.0202(2) 0.0180(2) 0.0142(2) -0.00651(18) -0.00382(18) 0.00074(17)

loop_
_atom_type_symbol
_atom_type_description
_atom_type_scat_dispersion_real
_atom_type_scat_dispersion_imag
_atom_type_scat_source
C C 0.0033 0.0016 'International Tables Vol C Tables 4.2.6.8 and 6.1.1.4'
H H 0.0000 0.0000 'International Tables Vol C Tables 4.2.6.8 and 6.1.1.4'
N N 0.0061 0.0033 'International Tables Vol C Tables 4.2.6.8 and 6.1.1.4'
O O 0.0106 0.0060 'International Tables Vol C Tables 4.2.6.8 and 6.1.1.4'
S S 0.1246 0.1234 'International Tables Vol C Tables 4.2.6.8 and 6.1.1.4'

loop_
_geom_angle_atom_site_label_1
_geom_angle_atom_site_label_2
_geom_angle_atom_site_label_3
_geom_angle
C2 C1 O3 130.96(14)
C2 C1 N2 109.13(14)
O3 C1 N2 119.91(14)
C1 C2 C3 104.37(14)
C1 C2 H2 127.8
C3 C2 H2 127.8
N3 C3 C2 112.55(15)
N3 C3 C4 120.14(15)
C2 C3 C4 127.23(15)
C3 C4 C5 114.15(15)
C3 C4 H4A 108.7
C5 C4 H4A 108.7
C3 C4 H4B 108.7
C5 C4 H4B 108.7
H4A C4 H4B 107.6
C6 C5 C4 113.83(16)
C6 C5 H5A 108.8
C4 C5 H5A 108.8
C6 C5 H5B 108.8
C4 C5 H5B 108.8
H5A C5 H5B 107.7
C5 C6 H6A 109.5
C5 C6 H6B 109.5
H6A C6 H6B 109.5
C5 C6 H6C 109.5
H6A C6 H6C 109.5
H6B C6 H6C 109.5
N4 C7 N1 119.31(14)
N4 C7 N2 122.13(15)
N1 C7 N2 118.51(14)
N4 C8 C9 110.52(14)
N4 C8 H8A 109.5
C9 C8 H8A 109.5
N4 C8 H8B 109.5
C9 C8 H8B 109.5
H8A C8 H8B 108.1
C8 C9 C10 110.48(15)
C8 C9 H9A 109.6
C10 C9 H9A 109.6
C8 C9 H9B 109.6
C10 C9 H9B 109.6
H9A C9 H9B 108.1
C9 C10 C11 110.16(14)
C9 C10 H10A 109.6
C11 C10 H10A 109.6
C9 C10 H10B 109.6
C11 C10 H10B 109.6
H10A C10 H10B 108.1
C12 C11 C10 112.72(14)
C12 C11 H11A 109.0
C10 C11 H11A 109.0
C12 C11 H11B 109.0
C10 C11 H11B 109.0
H11A C11 H11B 107.8
N4 C12 C11 109.96(14)
N4 C12 H12A 109.7
C11 C12 H12A 109.7
N4 C12 H12B 109.7
C11 C12 H12B 109.7
H12A C12 H12B 108.2
C14 C13 O6 131.57(15)
C14 C13 N6 108.85(14)
O6 C13 N6 119.55(14)
C13 C14 C15 104.23(14)
C13 C14 H14 127.9
C15 C14 H14 127.9
N7 C15 C14 112.93(15)
N7 C15 C16 120.59(15)
C14 C15 C16 126.42(15)
C15 C16 C17 114.11(14)
C15 C16 H16A 108.7
C17 C16 H16A 108.7
C15 C16 H16B 108.7
C17 C16 H16B 108.7
H16A C16 H16B 107.6
C18 C17 C16 112.83(15)
C18 C17 H17A 109.0
C16 C17 H17A 109.0
C18 C17 H17B 109.0
C16 C17 H17B 109.0
H17A C17 H17B 107.8
C17 C18 H18A 109.5
C17 C18 H18B 109.5
H18A C18 H18B 109.5
C17 C18 H18C 109.5
H18A C18 H18C 109.5
H18B C18 H18C 109.5
N5 C19 N8 119.53(14)
N5 C19 N6 119.34(14)
N8 C19 N6 121.09(14)
N8 C20 C21 109.26(14)
N8 C20 H20A 109.8
C21 C20 H20A 109.8
N8 C20 H20B 109.8
C21 C20 H20B 109.8
H20A C20 H20B 108.3
C20 C21 C22 110.57(15)
C20 C21 H21A 109.5
C22 C21 H21A 109.5
C20 C21 H21B 109.5
C22 C21 H21B 109.5
H21A C21 H21B 108.1
C21 C22 C23 111.41(14)
C21 C22 H22A 109.3
C23 C22 H22A 109.3
C21 C22 H22B 109.3
C23 C22 H22B 109.3
H22A C22 H22B 108.0
C24 C23 C22 111.48(15)
C24 C23 H23A 109.3
C22 C23 H23A 109.3
C24 C23 H23B 109.3
C22 C23 H23B 109.3
H23A C23 H23B 108.0
N8 C24 C23 109.45(15)
N8 C24 H24A 109.8
C23 C24 H24A 109.8
N8 C24 H24B 109.8
C23 C24 H24B 109.8
H24A C24 H24B 108.2
C7 N1 S1 119.67(12)
C1 N2 N3 109.40(13)
C1 N2 C7 123.45(14)
N3 N2 C7 127.12(13)
C3 N3 N2 104.53(13)
C7 N4 C8 119.74(13)
C7 N4 C12 127.53(14)
C8 N4 C12 112.41(12)
C19 N5 S2 119.72(12)
C13 N6 C19 123.67(14)
C13 N6 N7 109.65(13)
C19 N6 N7 126.68(13)
C15 N7 N6 104.31(13)
C19 N8 C20 127.41(14)
C19 N8 C24 120.63(14)
C20 N8 C24 111.83(12)
C1 O3 S1 111.55(10)
C13 O6 S2 112.17(10)
O4 S2 O5 118.47(8)
O4 S2 N5 110.26(8)
O5 S2 N5 113.23(8)
O4 S2 O6 103.73(8)
O5 S2 O6 105.85(7)
N5 S2 O6 103.60(7)
O2 S1 O1 118.86(7)
O2 S1 N1 110.39(8)
O1 S1 N1 113.54(7)
O2 S1 O3 103.91(7)
O1 S1 O3 105.73(7)
N1 S1 O3 102.41(7)

loop_
_geom_bond_atom_site_label_1
_geom_bond_atom_site_label_2
_geom_bond_distance
_geom_bond_publ_flag
S1 O1 1.4248(13) y
S1 O2 1.4161(12) y
S1 O3 1.6511(12) y
S1 N1 1.5845(13) y
N1 C7 1.334(2) y
N2 C7 1.401(2) y
N3 C3 1.325(2) y
C1 C2 1.342(2) y
O3 C1 1.364(2) y
N2 N3 1.3908(18) y
N2 C1 1.381(2) y
C2 C3 1.420(2) y
C2 H2 0.9500 ?
S2 O4 1.4168(13) y
S2 O5 1.4253(13) y
S2 O6 1.6410(13) y
S2 N5 1.5825(13) y
C13 C14 1.344(2) y
O6 C13 1.363(2) y
N6 C13 1.383(2) y
C14 C15 1.420(2) y
N5 C19 1.329(2) y
N6 N7 1.3901(18) y
N6 C19 1.383(2) y
N7 C15 1.320(2) y
C3 C4 1.502(2) ?
C4 C5 1.523(2) ?
C4 H4A 0.9900 ?
C4 H4B 0.9900 ?
C5 C6 1.503(3) ?
C5 H5A 0.9900 ?
C5 H5B 0.9900 ?
C6 H6A 0.9800 ?
C6 H6B 0.9800 ?
C6 H6C 0.9800 ?
C7 N4 1.324(2) ?
C8 N4 1.484(2) ?
C8 C9 1.520(2) ?
C8 H8A 0.9900 ?
C8 H8B 0.9900 ?
C9 C10 1.521(2) ?
C9 H9A 0.9900 ?
C9 H9B 0.9900 ?
C10 C11 1.526(2) ?
C10 H10A 0.9900 ?
C10 H10B 0.9900 ?
C11 C12 1.521(2) ?
C11 H11A 0.9900 ?
C11 H11B 0.9900 ?
C12 N4 1.484(2) ?
C12 H12A 0.9900 ?
C12 H12B 0.9900 ?
C14 H14 0.9500 ?
C15 C16 1.499(2) ?
C16 C17 1.520(2) ?
C16 H16A 0.9900 ?
C16 H16B 0.9900 ?
C17 C18 1.509(3) ?
C17 H17A 0.9900 ?
C17 H17B 0.9900 ?
C18 H18A 0.9800 ?
C18 H18B 0.9800 ?
C18 H18C 0.9800 ?
C19 N8 1.329(2) ?
C20 N8 1.477(2) ?
C20 C21 1.510(2) ?
C20 H20A 0.9900 ?
C20 H20B 0.9900 ?
C21 C22 1.522(3) ?
C21 H21A 0.9900 ?
C21 H21B 0.9900 ?
C22 C23 1.527(3) ?
C22 H22A 0.9900 ?
C22 H22B 0.9900 ?
C23 C24 1.518(3) ?
C23 H23A 0.9900 ?
C23 H23B 0.9900 ?
C24 N8 1.477(2) ?
C24 H24A 0.9900 ?
C24 H24B 0.9900 ?

loop_
_geom_hbond_atom_site_label_D
_geom_hbond_atom_site_label_H
_geom_hbond_atom_site_label_A
_geom_hbond_distance_DH
_geom_hbond_distance_HA
_geom_hbond_distance_DA
_geom_hbond_angle_DHA
C12 H12B N3 0.99 2.19 2.914(2) 129
C20 H20B N7 0.99 2.14 2.851(2) 127

loop_
_cod_related_entry_id
_cod_related_entry_database
_cod_related_entry_code
1 ChemSpider 24736173
